data_9005844
loop_
_publ_author_name
'Ghose, S.'
'Kersten, M.'
'Langer, K.'
'Rossi, G.'
'Ungaretti, L.'

_publ_section_title
;
 Crystal field spectra and Jahn Teller effect of Mn3+
 in clinopyroxene and clinoamphiboles from India
;
_journal_name_full 'Physics and Chemistry of Minerals'
_journal_page_first 291
_journal_page_last 305
_journal_paper_doi 10.1007/BF00308346
_journal_volume 13
_journal_year 1986
_chemical_formula_sum 'Al0.23 Ca0.27 Fe1.31 H2 K0.169 Li0.13 Mg3.37 Mn0.06 Na2.24 O24 Si7.9'
_chemical_name_mineral Winchite
_space_group_IT_number 12
_symmetry_space_group_name_Hall '-C 2y'
_symmetry_space_group_name_H-M 'C 1 2/m 1'
_cell_angle_alpha 90
_cell_angle_beta 103.814
_cell_angle_gamma 90
_cell_formula_units_Z 2
_cell_length_a 9.7573
_cell_length_b 17.9026
_cell_length_c 5.2886
_cell_volume 897.098
_database_code_amcsd 0007426
_exptl_crystal_density_diffrn 3.118
_cod_original_formula_sum 'Na2.24 K.169 Mg3.37 Al.23 Fe1.31 Mn.06 Li.13 Ca.27 Si7.9 O24 H2'
_cod_database_code 9005844

loop_
_space_group_symop_operation_xyz
x,y,z
1/2+x,1/2+y,z
x,-y,z
1/2+x,1/2-y,z
-x,y,-z
1/2-x,1/2+y,-z
-x,-y,-z
1/2-x,1/2-y,-z

loop_
_atom_site_label
_atom_site_fract_x
_atom_site_fract_y
_atom_site_fract_z
_atom_site_occupancy
_atom_site_U_iso_or_equiv
_atom_site_type_symbol
_atom_site_attached_hydrogens
NaA 0.00000 0.50000 0.00000 0.17000 0.05003 Na 0
KA 0.00000 0.50000 0.00000 0.05700 0.05003 K 0
NaAM 0.04650 0.50000 0.10320 0.08500 0.03154 Na 0
KAM 0.04650 0.50000 0.10320 0.02800 0.03154 K 0
NaA2 0.00000 0.46180 0.00000 0.08500 0.02761 Na 0
KA2 0.00000 0.46180 0.00000 0.02800 0.02761 K 0
MgM1 0.00000 0.08844 0.50000 0.93500 0.00621 Mg 0
AlM1 0.00000 0.08844 0.50000 0.06500 0.00621 Al 0
MgM2 0.00000 0.18107 0.00000 0.31500 0.00532 Mg 0
FeM2 0.00000 0.18107 0.00000 0.65500 0.00532 Fe 0
MnM2 0.00000 0.18107 0.00000 0.03000 0.00532 Mn 0
MgM3 0.00000 0.00000 0.00000 0.87000 0.00557 Mg 0
LiM3 0.00000 0.00000 0.00000 0.13000 0.00557 Li 0
CaM4 0.00000 0.27686 0.50000 0.13500 0.01279 Ca 0
NaM4 0.00000 0.27686 0.50000 0.86500 0.01279 Na 0
SiT1 0.28098 0.08571 0.29319 0.98750 0.00456 Si 0
AlT1 0.28098 0.08571 0.29319 0.01250 0.00456 Al 0
SiT2 0.28881 0.17130 0.80189 0.98750 0.00456 Si 0
AlT2 0.28881 0.17130 0.80189 0.01250 0.00456 Al 0
O1 0.11121 0.08809 0.21343 1.00000 0.00633 O 0
O2 0.11810 0.16971 0.73248 1.00000 0.00671 O 0
O3 0.10901 0.00000 0.70951 1.00000 0.00621 O 0
O4 0.36341 0.25030 0.79915 1.00000 0.00937 O 0
O5 0.34935 0.13018 0.08530 1.00000 0.00887 O 0
O6 0.34224 0.11969 0.58283 1.00000 0.00836 O 0
O7 0.33651 0.00000 0.29600 1.00000 0.00975 O 0
H 0.18440 0.00000 0.74570 1.00000 0.02622 H 0

loop_
_cod_changelog_entry_id
_cod_changelog_entry_author
_cod_changelog_entry_date
_cod_changelog_entry_text
1
;cod-tools version 3.8.0
Id: cif_guess_AMCSD_atom_types 9581 2023-05-17 12:35:41Z saulius
;
2023-05-23T09:14:25+03:00
;Derived atom types and hydrogen counts
from atom names that follow the AMCSD naming convention
(Wat == water, O-H == hydroxyl).
;

loop_
_cod_related_entry_id
_cod_related_entry_database
_cod_related_entry_code
1 AMCSD 0007426
